data_4301234
loop_
_publ_author_name
'Hanns-Dieter Amberger'
'Frank T. Edelmann'
'Jochen Gottfriedsen'
'Regine Herbst-Irmer'
'Stefan Jank'
'Ulrike Kilimann'
'Mathias Noltemeyer'
'Hauke Reddmann'
'Martina Sch\"afer'

_publ_contact_author_address
;Institute of Inorganic Chemistry
University of G\"ottingen
Tammannstr. 4
D-37077 G\"ottingen
Germany
;
_publ_contact_author_email rherbst@shelx.uni-ac.gwdg.de
_publ_contact_author_fax +49-551-392582
_publ_contact_author_name 'Regine Herbst-Irmer'
_publ_contact_author_phone +49-551-393007
_publ_section_title
;
Synthesis, Molecular, and Electronic Structure of (\h8-C8H8)Ln(scorpionate)
Half-Sandwich Complexes: An Experimental Key to a Better Understanding of
f-Element-Cyclooctatetraenyl Bonding
;
_journal_name_full 'Inorganic Chemistry'
_journal_page_first 760
_journal_page_last 772
_journal_paper_doi 10.1021/ic801765n
_journal_volume 48
_journal_year 2009
_chemical_formula_sum 'C17 H18 B N6 Sm'
_chemical_formula_weight 467.53
_chemical_name_systematic
; 
 ? 
;
_space_group_IT_number 19
_symmetry_cell_setting orthorhombic
_symmetry_space_group_name_Hall 'P 2ac 2ab'
_symmetry_space_group_name_H-M 'P 21 21 21'
_atom_sites_solution_hydrogens geom
_atom_sites_solution_primary direct
_atom_sites_solution_secondary difmap
_audit_creation_method SHELXL-97
_audit_update_record
;
2008-09-15 # Formatted by publCIF
;
_cell_angle_alpha 90.00
_cell_angle_beta 90.00
_cell_angle_gamma 90.00
_cell_formula_units_Z 4
_cell_length_a 7.4220(10)
_cell_length_b 13.2330(10)
_cell_length_c 18.830(3)
_cell_measurement_temperature 293(2)
_cell_volume 1849.4(4)
_computing_cell_refinement 'Stoe DIF4 Ver.7.08'
_computing_data_collection 'Stoe DIF4 Ver.7.08'
_computing_data_reduction REDU4
_computing_molecular_graphics SHELXTL-Plus
_computing_publication_material 'SHELXL-97 (Sheldrick, 1997)'
_computing_structure_refinement 'SHELXL-97 (Sheldrick, 1997)'
_computing_structure_solution 'SHELXS-97 (Sheldrick, 1990)'
_diffrn_ambient_temperature 293(2)
_diffrn_measured_fraction_theta_full 0.994
_diffrn_measured_fraction_theta_max 0.994
_diffrn_measurement_device 'Stoe-Siemens-AED four circle-diffractometer'
_diffrn_measurement_method 'profile from 2theta/omega'
_diffrn_radiation_monochromator graphite
_diffrn_radiation_source 'fine-focus sealed tube'
_diffrn_radiation_type MoK\a
_diffrn_radiation_wavelength 0.71073
_diffrn_reflns_av_R_equivalents 0.0914
_diffrn_reflns_av_sigmaI/netI 0.0301
_diffrn_reflns_limit_h_max 7
_diffrn_reflns_limit_h_min -3
_diffrn_reflns_limit_k_max 14
_diffrn_reflns_limit_k_min -14
_diffrn_reflns_limit_l_max 20
_diffrn_reflns_limit_l_min -20
_diffrn_reflns_number 2089
_diffrn_reflns_theta_full 22.47
_diffrn_reflns_theta_max 22.47
_diffrn_reflns_theta_min 3.59
_diffrn_standards_interval_time 90
_diffrn_standards_number 3
_exptl_absorpt_coefficient_mu 3.186
_exptl_absorpt_correction_T_max 0.2988
_exptl_absorpt_correction_T_min 0.2508
_exptl_absorpt_correction_type empirical
_exptl_crystal_colour red
_exptl_crystal_density_diffrn 1.679
_exptl_crystal_density_method 'not measured'
_exptl_crystal_description blocks
_exptl_crystal_F_000 916
_exptl_crystal_size_max 0.60
_exptl_crystal_size_mid 0.50
_exptl_crystal_size_min 0.50
_refine_diff_density_max 1.480
_refine_diff_density_min -1.469
_refine_diff_density_rms 0.101
_refine_ls_abs_structure_details 'Flack H D (1983), Acta Cryst. A39, 876-881'
_refine_ls_abs_structure_Flack 0.04(3)
_refine_ls_extinction_coef 0.0066(13)
_refine_ls_extinction_expression Fc^*^=kFc[1+0.001xFc^2^\l^3^/sin(2\q)]^-1/4^
_refine_ls_extinction_method SHELXL
_refine_ls_goodness_of_fit_ref 1.059
_refine_ls_hydrogen_treatment mixed
_refine_ls_matrix_type full
_refine_ls_number_parameters 304
_refine_ls_number_reflns 1803
_refine_ls_number_restraints 612
_refine_ls_restrained_S_all 0.902
_refine_ls_R_factor_all 0.0494
_refine_ls_R_factor_gt 0.0487
_refine_ls_shift/su_max 0.000
_refine_ls_shift/su_mean 0.000
_refine_ls_structure_factor_coef Fsqd
_refine_ls_weighting_details 'calc w=1/[\s^2^(Fo^2^)+(0.1159P)^2^+0.1219P] where P=(Fo^2^+2Fc^2^)/3'
_refine_ls_weighting_scheme calc
_refine_ls_wR_factor_gt 0.1220
_refine_ls_wR_factor_ref 0.1234
_reflns_number_gt 1765
_reflns_number_total 1803
_reflns_threshold_expression >2sigma(I)
_cod_data_source_file ic801765n_si_002_1.cif
_cod_data_source_block test
_cod_database_code 4301234

loop_
_symmetry_equiv_pos_as_xyz
'x, y, z'
'-x+1/2, -y, z+1/2'
'-x, y+1/2, -z+1/2'
'x+1/2, -y+1/2, -z'

loop_
_atom_site_label
_atom_site_type_symbol
_atom_site_fract_x
_atom_site_fract_y
_atom_site_fract_z
_atom_site_U_iso_or_equiv
_atom_site_adp_type
_atom_site_occupancy
_atom_site_symmetry_multiplicity
_atom_site_calc_flag
_atom_site_refinement_flags
_atom_site_disorder_assembly
_atom_site_disorder_group
Sm1 Sm 0.92021(5) 0.99340(3) 0.114587(17) 0.0440(3) Uani 1 1 d . . .
N1 N 0.7637(9) 0.9687(5) 0.2302(3) 0.0423(16) Uani 1 1 d . A .
N2 N 0.8582(9) 0.9523(5) 0.2913(3) 0.0414(15) Uani 1 1 d . . .
C1 C 0.5905(11) 0.9648(6) 0.2487(5) 0.0447(17) Uani 1 1 d . . .
H1A H 0.4952 0.9717 0.2170 0.054 Uiso 1 1 calc R A .
C2 C 0.5704(12) 0.9495(6) 0.3199(4) 0.052(2) Uani 1 1 d . A .
H2A H 0.4634 0.9456 0.3454 0.063 Uiso 1 1 calc R . .
C3 C 0.7425(11) 0.9412(6) 0.3457(4) 0.048(2) Uani 1 1 d . A .
H3A H 0.7740 0.9298 0.3928 0.057 Uiso 1 1 calc R . .
N3 N 1.1003(10) 0.8612(4) 0.1752(3) 0.0474(16) Uani 1 1 d . A .
N4 N 1.1344(9) 0.8638(5) 0.2456(3) 0.0405(15) Uani 1 1 d . . .
C4 C 1.2248(13) 0.7798(6) 0.2644(5) 0.056(2) Uani 1 1 d . A .
H4A H 1.2620 0.7635 0.3101 0.068 Uiso 1 1 calc R . .
C5 C 1.2530(13) 0.7220(6) 0.2045(5) 0.064(2) Uani 1 1 d . . .
H5A H 1.3139 0.6608 0.2014 0.076 Uiso 1 1 calc R A .
C6 C 1.1726(14) 0.7740(6) 0.1514(5) 0.064(3) Uani 1 1 d . A .
H6A H 1.1678 0.7524 0.1045 0.077 Uiso 1 1 calc R . .
N5 N 1.1212(10) 1.0833(5) 0.1985(4) 0.0509(17) Uani 1 1 d . A .
N6 N 1.1417(9) 1.0519(5) 0.2673(3) 0.0445(17) Uani 1 1 d . . .
C7 C 1.2287(12) 1.1222(6) 0.3033(5) 0.059(2) Uani 1 1 d . A .
H7A H 1.2573 1.1181 0.3513 0.070 Uiso 1 1 calc R . .
C8 C 1.2709(14) 1.2015(7) 0.2604(6) 0.072(3) Uani 1 1 d . . .
H8A H 1.3324 1.2604 0.2721 0.087 Uiso 1 1 calc R A .
C9 C 1.2012(13) 1.1740(6) 0.1958(6) 0.061(2) Uani 1 1 d . A .
H9A H 1.2086 1.2135 0.1551 0.074 Uiso 1 1 calc R . .
C10 C 0.693(5) 0.904(2) 0.0272(17) 0.071(7) Uani 0.52(3) 1 d PDU A 1
H10A H 0.6128 0.8505 0.0291 0.085 Uiso 0.52(3) 1 calc PR A 1
C11 C 0.614(2) 0.996(4) 0.0469(16) 0.070(7) Uani 0.52(3) 1 d PDU A 1
H11A H 0.4987 0.9883 0.0652 0.085 Uiso 0.52(3) 1 calc PR A 1
C12 C 0.670(5) 1.098(3) 0.0454(15) 0.066(7) Uani 0.52(3) 1 d PDU A 1
H12A H 0.5759 1.1426 0.0545 0.079 Uiso 0.52(3) 1 calc PR A 1
C13 C 0.835(6) 1.1480(11) 0.0333(17) 0.064(7) Uani 0.52(3) 1 d PDU A 1
H13A H 0.8269 1.2173 0.0408 0.077 Uiso 0.52(3) 1 calc PR A 1
C14 C 1.009(5) 1.117(2) 0.0123(19) 0.070(7) Uani 0.52(3) 1 d PDU A 1
H14A H 1.0905 1.1702 0.0112 0.084 Uiso 0.52(3) 1 calc PR A 1
C15 C 1.088(2) 1.024(4) -0.0074(14) 0.061(7) Uani 0.52(3) 1 d PDU A 1
H15A H 1.2057 1.0319 -0.0231 0.074 Uiso 0.52(3) 1 calc PR A 1
C16 C 1.030(4) 0.924(3) -0.0088(16) 0.063(7) Uani 0.52(3) 1 d PDU A 1
H16A H 1.1212 0.8792 -0.0222 0.076 Uiso 0.52(3) 1 calc PR A 1
C17 C 0.866(6) 0.8743(11) 0.0053(18) 0.066(7) Uani 0.52(3) 1 d PDU A 1
H17A H 0.8744 0.8049 -0.0015 0.079 Uiso 0.52(3) 1 calc PR A 1
C10' C 0.783(6) 0.8807(16) 0.014(2) 0.066(7) Uani 0.48(3) 1 d PDU A 2
H10' H 0.7500 0.8130 0.0122 0.079 Uiso 0.48(3) 1 calc PR A 2
C11' C 0.639(4) 0.944(3) 0.0345(19) 0.070(7) Uani 0.48(3) 1 d PDU A 2
H11' H 0.5315 0.9088 0.0398 0.084 Uiso 0.48(3) 1 calc PR A 2
C12' C 0.623(3) 1.048(4) 0.0488(16) 0.069(7) Uani 0.48(3) 1 d PDU A 2
H12' H 0.5071 1.0651 0.0634 0.083 Uiso 0.48(3) 1 calc PR A 2
C13' C 0.738(6) 1.132(2) 0.0464(16) 0.058(7) Uani 0.48(3) 1 d PDU A 2
H13' H 0.6828 1.1911 0.0614 0.070 Uiso 0.48(3) 1 calc PR A 2
C14' C 0.919(6) 1.1464(14) 0.0263(19) 0.061(7) Uani 0.48(3) 1 d PDU A 2
H14' H 0.9507 1.2143 0.0257 0.074 Uiso 0.48(3) 1 calc PR A 2
C15' C 1.063(4) 1.083(3) 0.0069(19) 0.061(7) Uani 0.48(3) 1 d PDU A 2
H15' H 1.1699 1.1183 0.0005 0.074 Uiso 0.48(3) 1 calc PR A 2
C16' C 1.083(3) 0.978(4) -0.0050(15) 0.057(7) Uani 0.48(3) 1 d PDU A 2
H16' H 1.2007 0.9603 -0.0158 0.069 Uiso 0.48(3) 1 calc PR A 2
C17' C 0.964(6) 0.895(2) -0.004(2) 0.062(7) Uani 0.48(3) 1 d PDU A 2
H17' H 1.0193 0.8362 -0.0198 0.075 Uiso 0.48(3) 1 calc PR A 2
B1 B 1.0661(13) 0.9515(7) 0.2929(4) 0.042(2) Uani 1 1 d . A .
H1 H 1.121(9) 0.934(5) 0.347(4) 0.031(17) Uiso 1 1 d . . .

loop_
_atom_site_aniso_label
_atom_site_aniso_U_11
_atom_site_aniso_U_22
_atom_site_aniso_U_33
_atom_site_aniso_U_23
_atom_site_aniso_U_13
_atom_site_aniso_U_12
Sm1 0.0540(4) 0.0455(4) 0.0324(4) 0.00227(14) -0.00281(15) 0.0016(2)
N1 0.047(4) 0.042(4) 0.039(3) 0.001(3) -0.008(3) -0.006(3)
N2 0.053(4) 0.036(3) 0.035(3) 0.000(3) -0.004(3) 0.002(3)
C1 0.036(4) 0.042(4) 0.056(4) -0.005(4) 0.000(3) 0.008(4)
C2 0.061(6) 0.047(4) 0.049(5) -0.004(4) 0.019(4) -0.003(4)
C3 0.062(6) 0.044(5) 0.038(4) 0.000(3) 0.012(4) -0.002(4)
N3 0.056(4) 0.039(3) 0.048(3) -0.003(3) 0.006(3) 0.007(4)
N4 0.035(3) 0.039(3) 0.048(3) 0.004(3) -0.001(3) 0.002(3)
C4 0.055(6) 0.036(4) 0.078(6) 0.022(4) -0.006(5) 0.007(4)
C5 0.059(6) 0.032(4) 0.100(7) 0.000(5) 0.011(6) 0.006(4)
C6 0.075(7) 0.041(4) 0.077(6) -0.017(5) 0.011(5) 0.013(5)
N5 0.056(4) 0.036(3) 0.061(4) 0.001(3) -0.007(4) -0.013(3)
N6 0.048(4) 0.038(3) 0.047(4) -0.009(3) -0.010(3) 0.003(3)
C7 0.050(5) 0.045(5) 0.081(6) -0.017(5) -0.022(5) -0.001(4)
C8 0.063(6) 0.031(4) 0.123(8) -0.019(5) -0.014(7) -0.001(5)
C9 0.053(5) 0.032(4) 0.099(7) 0.010(5) 0.007(5) -0.006(4)
C10 0.068(14) 0.074(13) 0.071(14) -0.022(13) -0.024(14) 0.003(12)
C11 0.058(9) 0.068(17) 0.086(12) -0.005(17) -0.010(9) 0.003(11)
C12 0.070(13) 0.064(14) 0.063(10) 0.018(15) -0.026(14) 0.001(12)
C13 0.069(18) 0.062(10) 0.062(13) 0.030(10) -0.023(17) 0.005(9)
C14 0.077(14) 0.070(12) 0.062(13) 0.029(13) -0.015(14) 0.011(12)
C15 0.083(10) 0.067(17) 0.034(10) 0.038(14) -0.006(9) 0.005(10)
C16 0.087(14) 0.075(14) 0.028(8) 0.003(13) -0.001(13) -0.004(12)
C17 0.072(18) 0.073(10) 0.052(13) -0.019(10) -0.010(17) -0.005(9)
C10' 0.069(18) 0.073(11) 0.056(14) -0.009(11) -0.008(17) -0.004(10)
C11' 0.072(12) 0.066(15) 0.073(14) 0.002(16) -0.011(12) 0.000(12)
C12' 0.063(11) 0.061(17) 0.083(12) 0.014(18) -0.017(11) -0.003(11)
C13' 0.056(15) 0.067(12) 0.051(11) 0.011(12) -0.023(14) -0.002(11)
C14' 0.064(17) 0.054(10) 0.066(13) 0.024(10) -0.011(16) -0.001(10)
C15' 0.065(12) 0.060(15) 0.059(12) 0.031(14) -0.001(12) 0.004(12)
C16' 0.066(10) 0.065(17) 0.040(10) 0.016(16) 0.016(10) 0.003(10)
C17' 0.075(16) 0.072(11) 0.040(12) -0.004(13) -0.003(16) -0.005(11)
B1 0.048(5) 0.044(5) 0.035(4) -0.001(4) -0.002(4) -0.006(5)

loop_
_atom_type_symbol
_atom_type_description
_atom_type_scat_dispersion_real
_atom_type_scat_dispersion_imag
_atom_type_scat_source
C C 0.0033 0.0016 'International Tables Vol C Tables 4.2.6.8 and 6.1.1.4'
H H 0.0000 0.0000 'International Tables Vol C Tables 4.2.6.8 and 6.1.1.4'
B B 0.0013 0.0007 'International Tables Vol C Tables 4.2.6.8 and 6.1.1.4'
N N 0.0061 0.0033 'International Tables Vol C Tables 4.2.6.8 and 6.1.1.4'
Sm Sm -0.1638 3.4418 'International Tables Vol C Tables 4.2.6.8 and 6.1.1.4'

loop_
_geom_angle_atom_site_label_1
_geom_angle_atom_site_label_2
_geom_angle_atom_site_label_3
_geom_angle
_geom_angle_site_symmetry_1
_geom_angle_site_symmetry_3
_geom_angle_publ_flag
N5 Sm1 N3 73.8(2) . . ?
N5 Sm1 N1 77.7(2) . . ?
N3 Sm1 N1 75.9(2) . . ?
N5 Sm1 C16' 108.3(8) . . ?
N3 Sm1 C16' 95.5(8) . . ?
N1 Sm1 C16' 168.0(11) . . ?
N5 Sm1 C15' 91.9(7) . . ?
N3 Sm1 C15' 117.7(10) . . ?
N1 Sm1 C15' 160.2(11) . . ?
C16' Sm1 C15' 31.8(3) . . ?
N5 Sm1 C11 146.1(10) . . ?
N3 Sm1 C11 134.9(10) . . ?
N1 Sm1 C11 91.3(6) . . ?
C16' Sm1 C11 88.9(7) . . ?
C15' Sm1 C11 88.1(8) . . ?
N5 Sm1 C17' 135.3(10) . . ?
N3 Sm1 C17' 88.7(6) . . ?
N1 Sm1 C17' 138.1(10) . . ?
C16' Sm1 C17' 31.6(3) . . ?
C15' Sm1 C17' 60.1(6) . . ?
C11 Sm1 C17' 72.3(7) . . ?
N5 Sm1 C14 91.0(6) . . ?
N3 Sm1 C14 130.2(10) . . ?
N1 Sm1 C14 147.7(11) . . ?
C16' Sm1 C14 44.0(6) . . ?
C15' Sm1 C14 13.5(5) . . ?
C11 Sm1 C14 81.3(7) . . ?
C17' Sm1 C14 69.3(7) . . ?
N5 Sm1 C13' 106.7(8) . . ?
N3 Sm1 C13' 177.8(8) . . ?
N1 Sm1 C13' 106.3(8) . . ?
C16' Sm1 C13' 82.3(6) . . ?
C15' Sm1 C13' 60.2(5) . . ?
C11 Sm1 C13' 45.5(4) . . ?
C17' Sm1 C13' 89.5(8) . . ?
C14 Sm1 C13' 47.8(5) . . ?
N5 Sm1 C10' 165.8(11) . . ?
N3 Sm1 C10' 98.1(8) . . ?
N1 Sm1 C10' 112.2(9) . . ?
C16' Sm1 C10' 60.2(5) . . ?
C15' Sm1 C10' 81.5(8) . . ?
C11 Sm1 C10' 46.8(5) . . ?
C17' Sm1 C10' 31.1(3) . . ?
C14 Sm1 C10' 85.4(9) . . ?
C13' Sm1 C10' 80.9(7) . . ?
N5 Sm1 C14' 92.1(7) . . ?
N3 Sm1 C14' 147.1(11) . . ?
N1 Sm1 C14' 130.9(10) . . ?
C16' Sm1 C14' 60.3(5) . . ?
C15' Sm1 C14' 31.4(3) . . ?
C11 Sm1 C14' 71.0(6) . . ?
C17' Sm1 C14' 80.8(8) . . ?
C14 Sm1 C14' 18.0(5) . . ?
C13' Sm1 C14' 31.1(3) . . ?
C10' Sm1 C14' 88.8(8) . . ?
N5 Sm1 C17 151.7(10) . . ?
N3 Sm1 C17 91.1(6) . . ?
N1 Sm1 C17 122.4(9) . . ?
C16' Sm1 C17 48.4(6) . . ?
C15' Sm1 C17 73.8(7) . . ?
C11 Sm1 C17 59.5(5) . . ?
C17' Sm1 C17 17.6(5) . . ?
C14 Sm1 C17 80.5(7) . . ?
C13' Sm1 C17 87.5(7) . . ?
C10' Sm1 C17 14.1(4) . . ?
C14' Sm1 C17 88.0(8) . . ?
C1 N1 N2 105.7(7) . . ?
C1 N1 Sm1 133.1(5) . . ?
N2 N1 Sm1 121.2(5) . . ?
C3 N2 N1 109.3(6) . . ?
C3 N2 B1 128.5(7) . . ?
N1 N2 B1 122.1(6) . . ?
N1 C1 C2 111.6(8) . . ?
C1 C2 C3 105.0(8) . . ?
N2 C3 C2 108.4(7) . . ?
C6 N3 N4 105.8(7) . . ?
C6 N3 Sm1 131.7(6) . . ?
N4 N3 Sm1 122.3(4) . . ?
C4 N4 N3 109.3(7) . . ?
C4 N4 B1 129.1(7) . . ?
N3 N4 B1 121.5(6) . . ?
N4 C4 C5 108.6(8) . . ?
C6 C5 C4 104.8(7) . . ?
N3 C6 C5 111.5(8) . . ?
C9 N5 N6 104.9(7) . . ?
C9 N5 Sm1 132.3(6) . . ?
N6 N5 Sm1 121.6(5) . . ?
C7 N6 N5 109.1(7) . . ?
C7 N6 B1 129.3(7) . . ?
N5 N6 B1 121.6(6) . . ?
N6 C7 C8 110.5(8) . . ?
C7 C8 C9 103.6(8) . . ?
N5 C9 C8 111.8(9) . . ?
C11 C10 C17 134.8(11) . . ?
C11 C10 Sm1 73.3(13) . . ?
C17 C10 Sm1 74.1(13) . . ?
C10 C11 C12 134.6(11) . . ?
C10 C11 Sm1 75.6(13) . . ?
C12 C11 Sm1 76.6(13) . . ?
C13 C12 C11 135.0(11) . . ?
C13 C12 Sm1 73.6(12) . . ?
C11 C12 Sm1 72.3(14) . . ?
C12 C13 C14 134.6(11) . . ?
C12 C13 Sm1 75.5(12) . . ?
C14 C13 Sm1 73.5(13) . . ?
C15 C14 C13 135.0(11) . . ?
C15 C14 Sm1 75.7(12) . . ?
C13 C14 Sm1 75.2(13) . . ?
C16 C15 C14 135.0(11) . . ?
C16 C15 Sm1 74.1(12) . . ?
C14 C15 Sm1 73.2(13) . . ?
C15 C16 C17 134.6(11) . . ?
C15 C16 Sm1 75.1(12) . . ?
C17 C16 Sm1 74.1(13) . . ?
C10 C17 C16 135.7(11) . . ?
C10 C17 Sm1 74.9(13) . . ?
C16 C17 Sm1 74.8(14) . . ?
C17' C10' C11' 135.5(11) . . ?
C17' C10' Sm1 74.2(15) . . ?
C11' C10' Sm1 76.0(15) . . ?
C10' C11' C12' 134.2(11) . . ?
C10' C11' Sm1 73.0(15) . . ?
C12' C11' Sm1 73.6(14) . . ?
C13' C12' C11' 135.5(11) . . ?
C13' C12' Sm1 73.7(13) . . ?
C11' C12' Sm1 75.5(14) . . ?
C14' C13' C12' 134.4(11) . . ?
C14' C13' Sm1 74.7(14) . . ?
C12' C13' Sm1 75.2(14) . . ?
C13' C14' C15' 135.4(11) . . ?
C13' C14' Sm1 74.2(14) . . ?
C15' C14' Sm1 72.6(15) . . ?
C16' C15' C14' 135.0(11) . . ?
C16' C15' Sm1 73.6(14) . . ?
C14' C15' Sm1 76.0(15) . . ?
C17' C16' C15' 134.4(11) . . ?
C17' C16' Sm1 76.0(15) . . ?
C15' C16' Sm1 74.6(14) . . ?
C10' C17' C16' 135.2(11) . . ?
C10' C17' Sm1 74.7(15) . . ?
C16' C17' Sm1 72.4(14) . . ?
N6 B1 N2 110.9(7) . . ?
N6 B1 N4 110.6(6) . . ?
N2 B1 N4 108.7(7) . . ?

loop_
_geom_bond_atom_site_label_1
_geom_bond_atom_site_label_2
_geom_bond_distance
_geom_bond_site_symmetry_2
_geom_bond_publ_flag
Sm1 N5 2.477(7) . ?
Sm1 N3 2.479(6) . ?
Sm1 N1 2.490(6) . ?
Sm1 C16' 2.56(2) . ?
Sm1 C15' 2.58(3) . ?
Sm1 C11 2.60(2) . ?
Sm1 C17' 2.61(3) . ?
Sm1 C14 2.61(3) . ?
Sm1 C13' 2.61(2) . ?
Sm1 C10' 2.62(3) . ?
Sm1 C14' 2.62(3) . ?
Sm1 C17 2.62(2) . ?
N1 C1 1.333(11) . ?
N1 N2 1.364(9) . ?
N2 C3 1.345(10) . ?
N2 B1 1.544(11) . ?
C1 C2 1.365(12) . ?
C2 C3 1.371(13) . ?
N3 C6 1.349(10) . ?
N3 N4 1.350(9) . ?
N4 C4 1.345(10) . ?
N4 B1 1.548(11) . ?
C4 C5 1.378(13) . ?
C5 C6 1.353(13) . ?
N5 C9 1.340(11) . ?
N5 N6 1.370(10) . ?
N6 C7 1.320(10) . ?
N6 B1 1.521(12) . ?
C7 C8 1.360(14) . ?
C8 C9 1.370(14) . ?
C10 C11 1.402(11) . ?
C10 C17 1.405(11) . ?
C11 C12 1.409(11) . ?
C12 C13 1.408(11) . ?
C13 C14 1.413(11) . ?
C14 C15 1.408(11) . ?
C15 C16 1.400(11) . ?
C16 C17 1.405(11) . ?
C10' C17' 1.401(11) . ?
C10' C11' 1.408(11) . ?
C11' C12' 1.409(11) . ?
C12' C13' 1.405(11) . ?
C13' C14' 1.405(11) . ?
C14' C15' 1.408(11) . ?
C15' C16' 1.408(11) . ?
C16' C17' 1.408(11) . ?
